data_2231180
loop_
_publ_author_name
'Tao, Rong'

_publ_section_title
;
 2,4,6-Trimethylanilinium chloroacetate
;
_journal_coeditor_code JH2308
_journal_issue 8
_journal_name_full 'Acta Crystallographica Section E'
_journal_page_first o1997
_journal_paper_doi 10.1107/S1600536811026936
_journal_volume 67
_journal_year 2011
_chemical_formula_iupac 'C9 H14 N +, C2 H2 Cl O2 -'
_chemical_formula_moiety 'C9 H14 N +, C2 H2 Cl O2 -'
_chemical_formula_sum 'C11 H16 Cl N O2'
_chemical_formula_weight 229.70
_chemical_name_systematic
;
2,4,6-Trimethylanilinium chloroacetate
;
_space_group_IT_number 15
_symmetry_cell_setting monoclinic
_symmetry_space_group_name_Hall '-C 2yc'
_symmetry_space_group_name_H-M 'C 1 2/c 1'
_atom_sites_solution_hydrogens geom
_atom_sites_solution_primary direct
_atom_sites_solution_secondary difmap
_audit_creation_method SHELXL-97
_cell_angle_alpha 90.00
_cell_angle_beta 124.24(3)
_cell_angle_gamma 90.00
_cell_formula_units_Z 8
_cell_length_a 26.529(5)
_cell_length_b 4.7453(9)
_cell_length_c 22.717(5)
_cell_measurement_reflns_used 2690
_cell_measurement_temperature 293(2)
_cell_measurement_theta_max 27.48
_cell_measurement_theta_min 3.07
_cell_volume 2364.2(12)
_computing_cell_refinement 'CrystalClear (Rigaku, 2005)'
_computing_data_collection 'CrystalClear (Rigaku, 2005)'
_computing_data_reduction 'CrystalClear (Rigaku, 2005)'
_computing_molecular_graphics 'DIAMOND (Brandenburg & Putz, 2005)'
_computing_publication_material 'SHELXL97 (Sheldrick, 2008)'
_computing_structure_refinement 'SHELXL97 (Sheldrick, 2008)'
_computing_structure_solution 'SHELXS97 (Sheldrick, 2008)'
_diffrn_ambient_temperature 293(2)
_diffrn_detector_area_resol_mean 13.6612
_diffrn_measured_fraction_theta_full 0.994
_diffrn_measured_fraction_theta_max 0.994
_diffrn_measurement_device_type 'Rigaku SCXmini'
_diffrn_measurement_method CCD_Profile_fitting
_diffrn_radiation_monochromator graphite
_diffrn_radiation_source 'fine-focus sealed tube'
_diffrn_radiation_type MoK\a
_diffrn_radiation_wavelength 0.71073
_diffrn_reflns_av_R_equivalents 0.0504
_diffrn_reflns_av_sigmaI/netI 0.0424
_diffrn_reflns_limit_h_max 34
_diffrn_reflns_limit_h_min -34
_diffrn_reflns_limit_k_max 5
_diffrn_reflns_limit_k_min -6
_diffrn_reflns_limit_l_max 29
_diffrn_reflns_limit_l_min -29
_diffrn_reflns_number 11449
_diffrn_reflns_theta_full 27.48
_diffrn_reflns_theta_max 27.48
_diffrn_reflns_theta_min 3.07
_exptl_absorpt_coefficient_mu 0.304
_exptl_absorpt_correction_T_max 0.941
_exptl_absorpt_correction_T_min 0.941
_exptl_absorpt_correction_type multi-scan
_exptl_absorpt_process_details '(CrystalClear; Rigaku, 2005)'
_exptl_crystal_colour Colourless
_exptl_crystal_density_diffrn 1.291
_exptl_crystal_density_method 'not measured'
_exptl_crystal_description Prism
_exptl_crystal_F_000 976
_exptl_crystal_size_max 0.2000
_exptl_crystal_size_mid 0.2000
_exptl_crystal_size_min 0.2000
_refine_diff_density_max 0.302
_refine_diff_density_min -0.261
_refine_ls_extinction_method none
_refine_ls_goodness_of_fit_ref 1.068
_refine_ls_hydrogen_treatment constr
_refine_ls_matrix_type full
_refine_ls_number_parameters 140
_refine_ls_number_reflns 2690
_refine_ls_number_restraints 0
_refine_ls_restrained_S_all 1.068
_refine_ls_R_factor_all 0.0843
_refine_ls_R_factor_gt 0.0565
_refine_ls_shift/su_max 0.000
_refine_ls_shift/su_mean 0.000
_refine_ls_structure_factor_coef Fsqd
_refine_ls_weighting_details 'calc w=1/[\s^2^(Fo^2^)+(0.0913P)^2^+1.3591P] where P=(Fo^2^+2Fc^2^)/3'
_refine_ls_weighting_scheme calc
_refine_ls_wR_factor_gt 0.1542
_refine_ls_wR_factor_ref 0.1794
_reflns_number_gt 1900
_reflns_number_total 2690
_reflns_threshold_expression I>2\s(I)
_cod_data_source_file jh2308.cif
_cod_data_source_block I
_cod_original_cell_volume 2364.2(8)
_cod_original_sg_symbol_H-M 'C 2/c'
_cod_database_code 2231180
_cod_database_fobs_code 2231180

loop_
_symmetry_equiv_pos_as_xyz
'x, y, z'
'-x, y, -z+1/2'
'x+1/2, y+1/2, z'
'-x+1/2, y+1/2, -z+1/2'
'-x, -y, -z'
'x, -y, z-1/2'
'-x+1/2, -y+1/2, -z'
'x+1/2, -y+1/2, z-1/2'

loop_
_atom_site_type_symbol
_atom_site_label
_atom_site_fract_x
_atom_site_fract_y
_atom_site_fract_z
_atom_site_U_iso_or_equiv
_atom_site_adp_type
_atom_site_calc_flag
_atom_site_refinement_flags
_atom_site_occupancy
_atom_site_symmetry_multiplicity
C C1 0.24425(10) -0.0238(5) 0.67051(12) 0.0389(6) Uani d . 1 1
H H1 0.2600 -0.1541 0.7074 0.047 Uiso calc R 1 1
C C2 0.28257(11) 0.0902(5) 0.65328(12) 0.0396(6) Uani d . 1 1
C C3 0.25819(11) 0.2862(5) 0.59771(13) 0.0383(5) Uani d . 1 1
H H3 0.2835 0.3641 0.5858 0.046 Uiso calc R 1 1
C C4 0.19732(10) 0.3681(5) 0.55975(12) 0.0331(5) Uani d . 1 1
C C5 0.16059(9) 0.2490(4) 0.57926(11) 0.0298(5) Uani d . 1 1
C C6 0.18307(10) 0.0510(5) 0.63429(11) 0.0327(5) Uani d . 1 1
C C7 0.17409(12) 0.5789(5) 0.49986(13) 0.0431(6) Uani d . 1 1
H H7A 0.1644 0.7526 0.5130 0.065 Uiso calc R 1 1
H H7B 0.1382 0.5055 0.4576 0.065 Uiso calc R 1 1
H H7C 0.2050 0.6122 0.4910 0.065 Uiso calc R 1 1
C C8 0.14313(11) -0.0861(6) 0.65436(14) 0.0449(6) Uani d . 1 1
H H8A 0.1633 -0.2502 0.6829 0.067 Uiso calc R 1 1
H H8B 0.1050 -0.1400 0.6119 0.067 Uiso calc R 1 1
H H8C 0.1359 0.0450 0.6810 0.067 Uiso calc R 1 1
C C9 0.34835(12) -0.0022(7) 0.69235(15) 0.0559(7) Uani d . 1 1
H H9A 0.3648 -0.0243 0.7420 0.084 Uiso calc R 1 1
H H9B 0.3714 0.1375 0.6866 0.084 Uiso calc R 1 1
H H9C 0.3506 -0.1786 0.6733 0.084 Uiso calc R 1 1
C C10 -0.00154(10) 0.7701(5) 0.40030(12) 0.0354(5) Uani d . 1 1
C C11 -0.00622(14) 0.9110(8) 0.33770(15) 0.0690(10) Uani d . 1 1
H H11A -0.0403 1.0412 0.3163 0.083 Uiso calc R 1 1
H H11B -0.0156 0.7677 0.3025 0.083 Uiso calc R 1 1
Cl Cl1 0.05862(4) 1.0959(2) 0.35657(5) 0.0832(4) Uani d . 1 1
N N1 0.09497(8) 0.3181(4) 0.53843(9) 0.0328(4) Uani d . 1 1
H H1A 0.0737 0.1818 0.5070 0.049 Uiso calc R 1 1
H H1B 0.0884 0.4804 0.5155 0.049 Uiso calc R 1 1
H H1C 0.0833 0.3337 0.5681 0.049 Uiso calc R 1 1
O O1 -0.04344(8) 0.6016(4) 0.38346(10) 0.0499(5) Uani d . 1 1
O O2 0.04153(8) 0.8320(3) 0.46255(8) 0.0432(4) Uani d . 1 1

loop_
_atom_site_aniso_label
_atom_site_aniso_U_11
_atom_site_aniso_U_22
_atom_site_aniso_U_33
_atom_site_aniso_U_12
_atom_site_aniso_U_13
_atom_site_aniso_U_23
C1 0.0366(13) 0.0421(13) 0.0342(12) 0.0037(10) 0.0175(11) 0.0028(10)
C2 0.0326(12) 0.0467(14) 0.0370(12) 0.0019(10) 0.0181(11) -0.0029(10)
C3 0.0349(12) 0.0410(13) 0.0456(13) -0.0045(10) 0.0267(11) -0.0033(10)
C4 0.0356(12) 0.0296(11) 0.0353(11) -0.0024(9) 0.0207(10) -0.0051(9)
C5 0.0284(11) 0.0288(11) 0.0305(11) -0.0029(8) 0.0157(9) -0.0051(8)
C6 0.0342(12) 0.0333(12) 0.0302(11) -0.0033(9) 0.0180(10) -0.0029(9)
C7 0.0471(14) 0.0406(14) 0.0472(14) -0.0001(11) 0.0300(13) 0.0063(11)
C8 0.0419(14) 0.0473(15) 0.0459(14) 0.0015(11) 0.0251(12) 0.0124(11)
C9 0.0353(14) 0.078(2) 0.0488(16) 0.0087(13) 0.0205(13) 0.0064(14)
C10 0.0319(12) 0.0367(13) 0.0380(12) 0.0007(9) 0.0198(11) 0.0001(10)
C11 0.0509(17) 0.103(3) 0.0427(16) -0.0298(17) 0.0204(14) 0.0072(15)
Cl1 0.0700(6) 0.1098(8) 0.0800(6) -0.0347(5) 0.0484(5) 0.0061(5)
N1 0.0304(10) 0.0319(10) 0.0351(10) -0.0026(8) 0.0179(8) -0.0005(8)
O1 0.0449(10) 0.0583(12) 0.0523(11) -0.0175(9) 0.0308(9) -0.0082(9)
O2 0.0433(10) 0.0368(9) 0.0354(9) -0.0011(7) 0.0136(8) 0.0001(7)

loop_
_atom_type_symbol
_atom_type_description
_atom_type_scat_dispersion_real
_atom_type_scat_dispersion_imag
_atom_type_scat_source
C C 0.0033 0.0016 'International Tables Vol C Tables 4.2.6.8 and 6.1.1.4'
H H 0.0000 0.0000 'International Tables Vol C Tables 4.2.6.8 and 6.1.1.4'
N N 0.0061 0.0033 'International Tables Vol C Tables 4.2.6.8 and 6.1.1.4'
O O 0.0106 0.0060 'International Tables Vol C Tables 4.2.6.8 and 6.1.1.4'
Cl Cl 0.1484 0.1585 'International Tables Vol C Tables 4.2.6.8 and 6.1.1.4'

loop_
_geom_angle_atom_site_label_1
_geom_angle_atom_site_label_2
_geom_angle_atom_site_label_3
_geom_angle
C2 C1 C6 122.0(2)
C2 C1 H1 119.0
C6 C1 H1 119.0
C1 C2 C3 118.2(2)
C1 C2 C9 120.5(2)
C3 C2 C9 121.2(2)
C4 C3 C2 122.1(2)
C4 C3 H3 119.0
C2 C3 H3 119.0
C3 C4 C5 117.6(2)
C3 C4 C7 119.1(2)
C5 C4 C7 123.3(2)
C4 C5 C6 122.1(2)
C4 C5 N1 119.81(19)
C6 C5 N1 117.96(18)
C1 C6 C5 117.9(2)
C1 C6 C8 119.5(2)
C5 C6 C8 122.5(2)
C4 C7 H7A 109.5
C4 C7 H7B 109.5
H7A C7 H7B 109.5
C4 C7 H7C 109.5
H7A C7 H7C 109.5
H7B C7 H7C 109.5
C6 C8 H8A 109.5
C6 C8 H8B 109.5
H8A C8 H8B 109.5
C6 C8 H8C 109.5
H8A C8 H8C 109.5
H8B C8 H8C 109.5
C2 C9 H9A 109.5
C2 C9 H9B 109.5
H9A C9 H9B 109.5
C2 C9 H9C 109.5
H9A C9 H9C 109.5
H9B C9 H9C 109.5
O1 C10 O2 126.0(2)
O1 C10 C11 114.2(2)
O2 C10 C11 119.8(2)
C10 C11 Cl1 116.1(2)
C10 C11 H11A 108.3
Cl1 C11 H11A 108.3
C10 C11 H11B 108.3
Cl1 C11 H11B 108.3
H11A C11 H11B 107.4
C5 N1 H1A 109.5
C5 N1 H1B 109.5
H1A N1 H1B 109.5
C5 N1 H1C 109.5
H1A N1 H1C 109.5
H1B N1 H1C 109.5

loop_
_geom_bond_atom_site_label_1
_geom_bond_atom_site_label_2
_geom_bond_distance
C1 C2 1.388(3)
C1 C6 1.391(3)
C1 H1 0.9300
C2 C3 1.399(3)
C2 C9 1.511(3)
C3 C4 1.391(3)
C3 H3 0.9300
C4 C5 1.397(3)
C4 C7 1.512(3)
C5 C6 1.401(3)
C5 N1 1.477(3)
C6 C8 1.516(3)
C7 H7A 0.9600
C7 H7B 0.9600
C7 H7C 0.9600
C8 H8A 0.9600
C8 H8B 0.9600
C8 H8C 0.9600
C9 H9A 0.9600
C9 H9B 0.9600
C9 H9C 0.9600
C10 O1 1.242(3)
C10 O2 1.254(3)
C10 C11 1.512(4)
C11 Cl1 1.756(3)
C11 H11A 0.9700
C11 H11B 0.9700
N1 H1A 0.8900
N1 H1B 0.8900
N1 H1C 0.8900

loop_
_geom_hbond_atom_site_label_D
_geom_hbond_atom_site_label_H
_geom_hbond_atom_site_label_A
_geom_hbond_site_symmetry_A
_geom_hbond_distance_DH
_geom_hbond_distance_HA
_geom_hbond_distance_DA
_geom_hbond_angle_DHA
N1 H1B O2 . 0.89 2.02 2.860(2) 156
N1 H1A O2 1_545 0.89 1.88 2.748(2) 165
N1 H1C O1 5_566 0.89 1.93 2.809(2) 169

loop_
_cod_related_entry_id
_cod_related_entry_database
_cod_related_entry_code
1 ChemSpider 30656856
